data_1530647
loop_
_publ_author_name
'Rodier, N.'
'Tien, V.'

_publ_section_title
;
 Structure du sulfure mixte de calcium et de lutetium Ca Lu2 S4
;
_journal_name_full
;
Comptes Rendus Hebdomadaires des Seances de l'Academie des Sciences, Serie C, 
Sciences Chimiques (1966-)
;
_journal_page_first 909
_journal_page_last 911
_journal_volume 284
_journal_year 1977
_chemical_formula_sum 'Ca Lu2 S4'
_space_group_IT_number 62
_symmetry_space_group_name_Hall '-P 2ac 2n'
_symmetry_space_group_name_H-M 'P n m a'
_cell_angle_alpha 90
_cell_angle_beta 90
_cell_angle_gamma 90
_cell_formula_units_Z 4
_cell_length_a 12.767
_cell_length_b 3.829
_cell_length_c 12.958
_cell_volume 633.450
_citation_journal_id_ASTM CHDCAQ
_cod_data_source_file Rodier_CHDCAQ_1977_115.cif
_cod_data_source_block Ca1Lu2S4
_cod_original_cell_volume 633.4498
_cod_original_formula_sum 'Ca1 Lu2 S4'
_cod_database_code 1530647

loop_
_symmetry_equiv_pos_as_xyz
x,y,z
-x+1/2,-y,z+1/2
x+1/2,-y+1/2,-z+1/2
-x,y+1/2,-z
-x,-y,-z
x-1/2,y,-z-1/2
-x-1/2,y-1/2,z-1/2
x,-y-1/2,z

loop_
_atom_site_label
_atom_site_type_symbol
_atom_site_fract_x
_atom_site_fract_y
_atom_site_fract_z
_atom_site_occupancy
_atom_site_U_iso_or_equiv
Lu2 Lu+3 0.35325 0.25 0.29733 1 0.0
S4 S-2 0.4651 0.25 0.1181 1 0.0
Lu1 Lu+3 0.39323 0.25 0.91678 1 0.0
S1 S-2 0.2816 0.25 0.7376 1 0.0
S3 S-2 0.0302 0.25 0.8801 1 0.0
S2 S-2 0.2426 0.25 0.4727 1 0.0
Ca1 Ca+2 0.1315 0.25 0.0839 1 0.0
